data_1556886
loop_
_publ_author_name
'Duwald, Romain'
'Bosson, Johann'
'Pascal, Simon'
'Grass, St\'ephane'
'Zinna, Francesco'
'Besnard, C\'eline'
'Di Bari, Lorenzo'
'Jacquemin, Denis'
'Lacour, J\'er\^ome'

_publ_section_title
;
 Merging polyacenes and cationic helicenes: from weak to intense
 chiroptical properties in the far red region
;
_journal_issue 4
_journal_name_full 'Chemical Science'
_journal_page_first 1165
_journal_page_last 1169
_journal_paper_doi 10.1039/C9SC05407C
_journal_volume 11
_journal_year 2020
_chemical_formula_moiety '2(F6 P), 3(C H2 Cl2), 2(C46 H36 N3 O)'
_chemical_formula_sum 'C95 H78 Cl6 F12 N6 O2 P2'
_chemical_formula_weight 1838.27
_space_group_crystal_system monoclinic
_space_group_IT_number 14
_space_group_name_Hall '-P 2ybc'
_space_group_name_H-M_alt 'P 1 21/c 1'
_atom_sites_solution_hydrogens geom
_atom_sites_solution_primary dual
_audit_creation_date 2019-04-16
_audit_creation_method
;
Olex2 1.2
(compiled 2018.05.29 svn.r3508 for OlexSys, GUI svn.r5506)
;
_audit_update_record
;
2019-10-21 deposited with the CCDC.	2019-12-05 downloaded from the CCDC.
;
_cell_angle_alpha 90
_cell_angle_beta 90.912(8)
_cell_angle_gamma 90
_cell_formula_units_Z 2
_cell_length_a 11.6780(4)
_cell_length_b 12.9347(5)
_cell_length_c 27.785(9)
_cell_measurement_reflns_used 9818
_cell_measurement_temperature 180.01(10)
_cell_measurement_theta_max 70.1910
_cell_measurement_theta_min 3.7840
_cell_volume 4196.4(14)
_computing_cell_refinement 'CrysAlisPro 1.171.40.43a (Rigaku OD, 2019)'
_computing_data_collection 'CrysAlisPro 1.171.40.43a (Rigaku OD, 2019)'
_computing_data_reduction 'CrysAlisPro 1.171.40.43a (Rigaku OD, 2019)'
_computing_molecular_graphics 'Olex2 (Dolomanov et al., 2009)'
_computing_publication_material 'Olex2 (Dolomanov et al., 2009)'
_computing_structure_refinement 'ShelXL (Sheldrick, 2015)'
_computing_structure_solution 'ShelXT (Sheldrick, 2015)'
_diffrn_ambient_environment N~2~
_diffrn_ambient_temperature 180.01(10)
_diffrn_detector 'CCD plate'
_diffrn_detector_area_resol_mean 10.4670
_diffrn_detector_type Atlas
_diffrn_measured_fraction_theta_full 0.998
_diffrn_measured_fraction_theta_max 0.947
_diffrn_measurement_details
;
List of Runs (angles in degrees, time in seconds):

  # Type    Start    End  Width  t~exp~   \w     \q     \k     \f   Frames
#--------------------------------------------------------------------------
  1  \w    -91.00 -12.00   1.00    6.00    --  -41.74 125.00  30.00   79
  2  \w   -110.00  -1.00   1.00    6.00    --  -41.74 -19.00 -60.00  109
  3  \w   -116.00 -31.00   1.00    6.00    --  -41.74 -38.00-120.00   85
  4  \w     23.00  50.00   1.00    6.00    --   41.74-125.00-150.00   27
  5  \w     33.00  96.00   1.00    6.00    --   41.74-125.00 -90.00   63
  6  \w    114.00 169.00   1.00   15.00    --  100.00 125.00 150.00   55
  7  \w     75.00 172.00   1.00   15.00    --  100.00  30.00 150.00   97
  8  \w     96.00 173.00   1.00   15.00    --  100.00  30.00-120.00   77
  9  \w     58.00 101.00   1.00   15.00    --  100.00 -94.00 -30.00   43
 10  \w    112.00 139.00   1.00   15.00    --  100.00 125.00 120.00   27
 11  \w     86.00 116.00   1.00   15.00    --  100.00-125.00-120.00   30
 12  \w     77.00 170.00   1.00   15.00    --  100.00  61.00-180.00   93
 13  \w     91.00 117.00   1.00   15.00    --  100.00  61.00  90.00   26
 14  \w    121.00 163.00   1.00   15.00    --  100.00  61.00  90.00   42
 15  \w     17.00  66.00   1.00   15.00    --  100.00 -94.00   0.00   49
 16  \w     80.00 122.00   1.00   15.00    --  100.00 -61.00 120.00   42
 17  \w     30.00  57.00   1.00   15.00    --  100.00 -61.00 120.00   27
 18  \w     82.00 107.00   1.00   15.00    --  100.00 -94.00   0.00   25
 19  \w     33.00 118.00   1.00   15.00    --  100.00-125.00 -60.00   85
 20  \w     24.00 132.00   1.00   15.00    --  100.00 -77.00  60.00  108
 21  \w     36.00  89.00   1.00   15.00    --  100.00 -45.00-120.00   53
;
_diffrn_measurement_device 'four-circle diffractometer'
_diffrn_measurement_device_type 'SuperNova, Dual, Cu at home/near, Atlas'
_diffrn_measurement_method '\w scans'
_diffrn_orient_matrix_type 'CrysAlisPro convention (1999,Acta A55,543-557)'
_diffrn_orient_matrix_UB_11 0.0075595000
_diffrn_orient_matrix_UB_12 0.0470548000
_diffrn_orient_matrix_UB_13 -0.0509108000
_diffrn_orient_matrix_UB_21 -0.0284470000
_diffrn_orient_matrix_UB_22 -0.1062394000
_diffrn_orient_matrix_UB_23 -0.0218701000
_diffrn_orient_matrix_UB_31 -0.1285654000
_diffrn_orient_matrix_UB_32 0.0262489000
_diffrn_orient_matrix_UB_33 0.0028377000
_diffrn_radiation_monochromator mirror
_diffrn_radiation_probe x-ray
_diffrn_radiation_type CuK\a
_diffrn_radiation_wavelength 1.54184
_diffrn_reflns_av_R_equivalents 0.0485
_diffrn_reflns_av_unetI/netI 0.0344
_diffrn_reflns_Laue_measured_fraction_full 0.998
_diffrn_reflns_Laue_measured_fraction_max 0.947
_diffrn_reflns_limit_h_max 11
_diffrn_reflns_limit_h_min -13
_diffrn_reflns_limit_k_max 15
_diffrn_reflns_limit_k_min -14
_diffrn_reflns_limit_l_max 29
_diffrn_reflns_limit_l_min -33
_diffrn_reflns_number 32242
_diffrn_reflns_point_group_measured_fraction_full 0.998
_diffrn_reflns_point_group_measured_fraction_max 0.947
_diffrn_reflns_theta_full 67.684
_diffrn_reflns_theta_max 72.791
_diffrn_reflns_theta_min 3.770
_diffrn_source 'micro-focus sealed X-ray tube'
_diffrn_source_type 'SuperNova (Cu) X-ray Source'
_exptl_absorpt_coefficient_mu 2.927
_exptl_absorpt_correction_T_max 1.000
_exptl_absorpt_correction_T_min 0.552
_exptl_absorpt_correction_type gaussian
_exptl_absorpt_process_details
;
CrysAlisPro 1.171.40.43a (Rigaku Oxford Diffraction, 2019)
Numerical absorption correction based on gaussian integration over
			a multifaceted crystal model
Empirical absorption correction using spherical harmonics,
 implemented in SCALE3 ABSPACK scaling algorithm.
;
_exptl_crystal_colour violet
_exptl_crystal_colour_primary violet
_exptl_crystal_density_diffrn 1.455
_exptl_crystal_description plate
_exptl_crystal_F_000 1892
_exptl_crystal_size_max 0.29
_exptl_crystal_size_mid 0.142
_exptl_crystal_size_min 0.057
_refine_diff_density_max 0.448
_refine_diff_density_min -0.492
_refine_diff_density_rms 0.075
_refine_ls_extinction_method none
_refine_ls_goodness_of_fit_ref 1.040
_refine_ls_hydrogen_treatment constr
_refine_ls_matrix_type full
_refine_ls_number_parameters 583
_refine_ls_number_reflns 7916
_refine_ls_number_restraints 0
_refine_ls_restrained_S_all 1.040
_refine_ls_R_factor_all 0.0822
_refine_ls_R_factor_gt 0.0670
_refine_ls_shift/su_max 0.000
_refine_ls_shift/su_mean 0.000
_refine_ls_structure_factor_coef Fsqd
_refine_ls_weighting_details 'w=1/[\s^2^(Fo^2^)+(0.1026P)^2^+5.7864P] where P=(Fo^2^+2Fc^2^)/3'
_refine_ls_weighting_scheme calc
_refine_ls_wR_factor_gt 0.1913
_refine_ls_wR_factor_ref 0.2057
_reflns_Friedel_coverage 0.000
_reflns_number_gt 6203
_reflns_number_total 7916
_reflns_threshold_expression 'I > 2\s(I)'
_cod_data_source_file c9sc05407c2.cif
_cod_data_source_block compound4
_cod_depositor_comments
;Adding full bibliography for 1556884--1556886.cif.

 Adding full bibliography for 1556884--1556886.cif.
;
_cod_database_code 1556886
_shelx_shelxl_version_number 2018/3
_chemical_oxdiff_formula 'C47.5 H38 Cl3 F6 N3 O1 P1'
_shelx_space_group_comment
;
The symmetry employed for this shelxl refinement is uniquely defined
by the following loop, which should always be used as a source of
symmetry information in preference to the above space-group names.
They are only intended as comments.
;
_reflns_odcompleteness_completeness 99.95
_reflns_odcompleteness_iscentric 1
_reflns_odcompleteness_theta 66.97
_olex2_refinement_description
;
1. Fixed Uiso
 At 1.2 times of:
  All C(H) groups, All C(H,H) groups
 At 1.5 times of:
  All C(H,H,H) groups
2. Restrained distances
3. Uiso/Uaniso restraints and constraints
Uanis(C52_1) = Uanis(C52_2)
4. Rigid body (RIGU) restrains
 Cl2_1
 Cl2_2
 with sigma for 1-2 distances of 0.004 and sigma for 1-3 distances of 0.004
5. Others
 Sof(Cl3)=Sof(Cl2)=Sof(C52)=Sof(H52A)=Sof(H52B)=1-FVAR(1)
 Sof(Cl3)=Sof(Cl2)=Sof(C52)=Sof(H52A)=Sof(H52B)=FVAR(1)
 Fixed Sof: C51(0.5) H51A(0.5) H51B(0.5)
6.a Secondary CH2 refined with riding coordinates:
 C23(H23A,H23B), C32(H32A,H32B), C33(H33A,H33B), C24(H24A,H24B), C51(H51A,
 H51B), C52(H52A,H52B), C52(H52A,H52B)
6.b Aromatic/amide H refined with riding coordinates:
 C49(H49), C17(H17), C36(H36), C42(H42), C37(H37), C19(H19), C27(H27),
 C29(H29), C28(H28), C20(H20), C41(H41), C39(H39), C7(H7), C40(H40), C3(H3),
 C12(H12), C9(H9), C4(H4), C6(H6), C5(H5), C11(H11), C10(H10)
6.c Idealised Me refined as rotating group:
 C34(H34A,H34B,H34C), C25(H25A,H25B,H25C)
;
_olex2_submission_special_instructions 'No special instructions were received'
_oxdiff_exptl_absorpt_empirical_details
;
Empirical correction (ABSPACK) includes:
- Absorption correction using spherical harmonics
- Frame scaling
;
_oxdiff_exptl_absorpt_empirical_full_max 1.993
_oxdiff_exptl_absorpt_empirical_full_min 0.712

loop_
_space_group_symop_operation_xyz
'x, y, z'
'-x, y+1/2, -z+1/2'
'-x, -y, -z'
'x, -y-1/2, z-1/2'

loop_
_atom_site_label
_atom_site_type_symbol
_atom_site_fract_x
_atom_site_fract_y
_atom_site_fract_z
_atom_site_U_iso_or_equiv
_atom_site_adp_type
_atom_site_occupancy
_atom_site_site_symmetry_order
_atom_site_calc_flag
_atom_site_refinement_flags_posn
_atom_site_refinement_flags_adp
_atom_site_refinement_flags_occupancy
_atom_site_disorder_assembly
_atom_site_disorder_group
P1 P 0.49360(11) 0.08083(10) 0.26630(3) 0.0620(3) Uani 1 1 d . . . . .
Cl1 Cl 1.00289(14) 0.52776(12) 0.55112(7) 0.1032(5) Uani 1 1 d . . . . .
O15 O 0.8854(2) -0.19369(16) 0.50570(9) 0.0428(5) Uani 1 1 d . . . . .
F4 F 0.5379(3) 0.0043(2) 0.22485(9) 0.0760(8) Uani 1 1 d . . . . .
F6 F 0.5903(3) 0.1602(2) 0.25021(9) 0.0796(8) Uani 1 1 d . . . . .
N31 N 0.6891(2) 0.53942(18) 0.53322(9) 0.0292(5) Uani 1 1 d . . . . .
N22 N 0.6849(2) 0.36587(19) 0.37957(8) 0.0319(5) Uani 1 1 d . . . . .
N1 N 0.9011(2) 0.07523(19) 0.58430(9) 0.0322(5) Uani 1 1 d . . . . .
F5 F 0.4088(3) 0.1274(3) 0.22868(10) 0.0921(10) Uani 1 1 d . . . . .
C47 C 0.7226(2) 0.2690(2) 0.45236(10) 0.0268(6) Uani 1 1 d . . . . .
C48 C 0.7717(2) 0.1750(2) 0.47281(10) 0.0260(6) Uani 1 1 d . . . . .
C46 C 0.6876(2) 0.4532(2) 0.45624(10) 0.0273(6) Uani 1 1 d . . . . .
C44 C 0.6473(2) 0.3556(2) 0.52945(10) 0.0271(6) Uani 1 1 d . . . . .
C45 C 0.6864(2) 0.3564(2) 0.48029(10) 0.0265(6) Uani 1 1 d . . . . .
C49 C 0.8162(2) 0.1709(2) 0.51891(10) 0.0284(6) Uani 1 1 d . . . . .
H49 H 0.818197 0.231867 0.537947 0.034 Uiso 1 1 calc R . . . .
C43 C 0.5938(2) 0.2673(2) 0.55332(10) 0.0278(6) Uani 1 1 d . . . . .
C18 C 0.7741(2) 0.0839(2) 0.44368(10) 0.0293(6) Uani 1 1 d . . . . .
C21 C 0.7079(2) 0.2735(2) 0.40202(10) 0.0289(6) Uani 1 1 d . . . . .
C35 C 0.6583(2) 0.4486(2) 0.55601(10) 0.0285(6) Uani 1 1 d . . . . .
C26 C 0.6897(2) 0.4584(2) 0.40519(10) 0.0299(6) Uani 1 1 d . . . . .
C16 C 0.8533(2) -0.0132(2) 0.51013(11) 0.0297(6) Uani 1 1 d . . . . .
C50 C 0.8584(2) 0.0785(2) 0.53816(10) 0.0289(6) Uani 1 1 d . . . . .
C38 C 0.5765(2) 0.2704(2) 0.60370(11) 0.0314(6) Uani 1 1 d . . . . .
F1 F 0.4536(3) 0.1597(4) 0.30631(10) 0.1149(14) Uani 1 1 d . . . . .
F2 F 0.5813(3) 0.0324(3) 0.30296(10) 0.1091(13) Uani 1 1 d . . . . .
C30 C 0.6880(2) 0.5466(2) 0.48369(10) 0.0290(6) Uani 1 1 d . . . . .
C17 C 0.8135(3) -0.0081(2) 0.46378(11) 0.0325(6) Uani 1 1 d . . . . .
H17 H 0.812694 -0.069090 0.444715 0.039 Uiso 1 1 calc R . . . .
C2 C 0.9091(3) 0.1694(2) 0.61264(10) 0.0331(6) Uani 1 1 d . . . . .
C8 C 0.9350(3) -0.0181(2) 0.60527(11) 0.0342(7) Uani 1 1 d . . . . .
C36 C 0.6400(3) 0.4484(2) 0.60676(11) 0.0349(7) Uani 1 1 d . . . . .
H36 H 0.653677 0.509662 0.624834 0.042 Uiso 1 1 calc R . . . .
C42 C 0.5519(3) 0.1803(2) 0.52843(11) 0.0315(6) Uani 1 1 d . . . . .
H42 H 0.558756 0.176526 0.494451 0.038 Uiso 1 1 calc R . . . .
C13 C 0.9291(3) -0.1108(2) 0.57915(12) 0.0360(7) Uani 1 1 d . . . . .
C37 C 0.6034(3) 0.3618(2) 0.62945(11) 0.0364(7) Uani 1 1 d . . . . .
H37 H 0.595691 0.362618 0.663437 0.044 Uiso 1 1 calc R . . . .
C19 C 0.7393(3) 0.0899(2) 0.39509(11) 0.0342(6) Uani 1 1 d . . . . .
H19 H 0.736237 0.028372 0.376417 0.041 Uiso 1 1 calc R . . . .
C14 C 0.8903(3) -0.1128(2) 0.53004(12) 0.0347(7) Uani 1 1 d . . . . .
C27 C 0.6906(3) 0.5543(2) 0.38240(11) 0.0360(7) Uani 1 1 d . . . . .
H27 H 0.689391 0.558547 0.348264 0.043 Uiso 1 1 calc R . . . .
C29 C 0.6923(3) 0.6420(2) 0.45974(12) 0.0353(7) Uani 1 1 d . . . . .
H29 H 0.694608 0.704759 0.477491 0.042 Uiso 1 1 calc R . . . .
C28 C 0.6933(3) 0.6435(2) 0.41003(12) 0.0370(7) Uani 1 1 d . . . . .
H28 H 0.695809 0.708433 0.394114 0.044 Uiso 1 1 calc R . . . .
C23 C 0.6536(3) 0.3680(3) 0.32778(10) 0.0373(7) Uani 1 1 d . . . . .
H23A H 0.613422 0.433870 0.320844 0.045 Uiso 1 1 calc R . . . .
H23B H 0.598689 0.311205 0.321225 0.045 Uiso 1 1 calc R . . . .
C32 C 0.7103(3) 0.6347(2) 0.56130(11) 0.0327(6) Uani 1 1 d . . . . .
H32A H 0.761639 0.680460 0.542928 0.039 Uiso 1 1 calc R . . . .
H32B H 0.750246 0.616264 0.591813 0.039 Uiso 1 1 calc R . . . .
C20 C 0.7101(3) 0.1804(2) 0.37432(10) 0.0351(7) Uani 1 1 d . . . . .
H20 H 0.690900 0.182341 0.340984 0.042 Uiso 1 1 calc R . . . .
C41 C 0.5004(3) 0.0993(3) 0.55319(12) 0.0408(7) Uani 1 1 d . . . . .
H41 H 0.470562 0.042272 0.535496 0.049 Uiso 1 1 calc R . . . .
C39 C 0.5271(3) 0.1847(3) 0.62807(12) 0.0411(7) Uani 1 1 d . . . . .
H39 H 0.519000 0.187013 0.662014 0.049 Uiso 1 1 calc R . . . .
C33 C 0.6008(3) 0.6938(2) 0.57287(12) 0.0379(7) Uani 1 1 d . . . . .
H33A H 0.548126 0.691238 0.544618 0.045 Uiso 1 1 calc R . . . .
H33B H 0.562324 0.659537 0.600069 0.045 Uiso 1 1 calc R . . . .
C7 C 0.9974(3) 0.2370(2) 0.60336(12) 0.0381(7) Uani 1 1 d . . . . .
H7 H 1.049791 0.223944 0.578275 0.046 Uiso 1 1 calc R . . . .
F3 F 0.4019(4) -0.0011(4) 0.28249(12) 0.144(2) Uani 1 1 d . . . . .
C40 C 0.4915(3) 0.0997(3) 0.60314(13) 0.0456(8) Uani 1 1 d . . . . .
H40 H 0.461122 0.041659 0.619517 0.055 Uiso 1 1 calc R . . . .
C3 C 0.8296(3) 0.1871(3) 0.64920(11) 0.0408(7) Uani 1 1 d . . . . .
H3 H 0.769244 0.139421 0.654615 0.049 Uiso 1 1 calc R . . . .
C12 C 0.9609(3) -0.2041(3) 0.60185(15) 0.0462(8) Uani 1 1 d . . . . .
H12 H 0.957722 -0.267008 0.584221 0.055 Uiso 1 1 calc R . . . .
C9 C 0.9748(3) -0.0198(3) 0.65261(13) 0.0454(8) Uani 1 1 d . . . . .
H9 H 0.981743 0.042659 0.670369 0.055 Uiso 1 1 calc R . . . .
C24 C 0.7547(3) 0.3575(3) 0.29240(11) 0.0423(8) Uani 1 1 d . . . . .
H24A H 0.792959 0.290403 0.298726 0.051 Uiso 1 1 calc R . . . .
H24B H 0.722461 0.354658 0.259261 0.051 Uiso 1 1 calc R . . . .
C4 C 0.8410(3) 0.2756(3) 0.67731(12) 0.0487(9) Uani 1 1 d . . . . .
H4 H 0.788263 0.289045 0.702242 0.058 Uiso 1 1 calc R . . . .
C6 C 1.0071(3) 0.3250(3) 0.63193(13) 0.0479(8) Uani 1 1 d . . . . .
H6 H 1.067234 0.372819 0.626411 0.057 Uiso 1 1 calc R . . . .
C34 C 0.6240(3) 0.8055(3) 0.58584(14) 0.0481(8) Uani 1 1 d . . . . .
H34A H 0.551961 0.839411 0.594227 0.072 Uiso 1 1 calc GR . . . .
H34B H 0.657688 0.840912 0.558290 0.072 Uiso 1 1 calc GR . . . .
H34C H 0.677299 0.808498 0.613392 0.072 Uiso 1 1 calc GR . . . .
C5 C 0.9293(4) 0.3437(3) 0.66878(13) 0.0518(9) Uani 1 1 d . . . . .
H5 H 0.937331 0.403988 0.688077 0.062 Uiso 1 1 calc R . . . .
C25 C 0.8451(3) 0.4413(3) 0.29410(14) 0.0530(9) Uani 1 1 d . . . . .
H25A H 0.907369 0.423170 0.272444 0.080 Uiso 1 1 calc GR . . . .
H25B H 0.875428 0.447921 0.327044 0.080 Uiso 1 1 calc GR . . . .
H25C H 0.810925 0.507134 0.283918 0.080 Uiso 1 1 calc GR . . . .
C11 C 0.9957(3) -0.2051(3) 0.64837(16) 0.0575(10) Uani 1 1 d . . . . .
H11 H 1.014410 -0.268519 0.663825 0.069 Uiso 1 1 calc R . . . .
C10 C 1.0041(3) -0.1122(3) 0.67354(15) 0.0547(10) Uani 1 1 d . . . . .
H10 H 1.030749 -0.112879 0.706020 0.066 Uiso 1 1 calc R . . . .
C51 C 1.0081(8) 0.5657(6) 0.4924(5) 0.079(3) Uani 0.5 1 d . . P . .
H51A H 1.081295 0.602741 0.487855 0.094 Uiso 0.5 1 calc R . P . .
H51B H 0.945672 0.616226 0.486714 0.094 Uiso 0.5 1 calc R . P . .
Cl3_1 Cl 0.2045(12) 0.3876(17) 0.2996(3) 0.114(4) Uani 0.40(3) 1 d . . P A -1
Cl2_1 Cl 0.1661(13) 0.2832(8) 0.2156(6) 0.100(3) Uani 0.40(3) 1 d . U P A -1
C52_1 C 0.288(5) 0.338(6) 0.250(3) 0.092(7) Uani 0.40(3) 1 d . . P A -1
H52A_1 H 0.343372 0.284476 0.260822 0.111 Uiso 0.40(3) 1 calc R . P A -1
H52B_1 H 0.327605 0.393380 0.232548 0.111 Uiso 0.40(3) 1 calc R . P A -1
Cl3_2 Cl 0.1928(6) 0.4114(5) 0.2970(3) 0.0931(16) Uani 0.60(3) 1 d . . P A -2
Cl2_2 Cl 0.1962(7) 0.3210(12) 0.1975(4) 0.112(3) Uani 0.60(3) 1 d . U P A -2
C52_2 C 0.259(3) 0.329(4) 0.2555(17) 0.092(7) Uani 0.60(3) 1 d . . P A -2
H52A_2 H 0.260626 0.258327 0.269419 0.111 Uiso 0.60(3) 1 calc R . P A -2
H52B_2 H 0.339309 0.351480 0.252077 0.111 Uiso 0.60(3) 1 calc R . P A -2

loop_
_atom_site_aniso_label
_atom_site_aniso_U_11
_atom_site_aniso_U_22
_atom_site_aniso_U_33
_atom_site_aniso_U_23
_atom_site_aniso_U_13
_atom_site_aniso_U_12
P1 0.0775(7) 0.0775(7) 0.0308(5) 0.0031(4) -0.0114(4) -0.0362(6)
Cl1 0.0905(10) 0.0765(9) 0.1428(14) 0.0143(9) 0.0074(9) 0.0294(7)
O15 0.0504(14) 0.0222(10) 0.0559(14) 0.0007(9) 0.0023(11) -0.0026(9)
F4 0.100(2) 0.0596(15) 0.0673(15) -0.0097(12) -0.0343(14) -0.0057(14)
F6 0.109(2) 0.0775(17) 0.0521(14) -0.0067(12) 0.0102(13) -0.0465(16)
N31 0.0300(12) 0.0233(11) 0.0343(13) -0.0007(9) -0.0028(9) -0.0010(9)
N22 0.0348(13) 0.0340(13) 0.0267(12) 0.0016(10) -0.0039(10) -0.0003(10)
N1 0.0360(13) 0.0268(12) 0.0335(13) 0.0028(10) -0.0049(10) 0.0045(10)
F5 0.101(2) 0.115(2) 0.0598(16) -0.0234(16) -0.0257(15) 0.0280(19)
C47 0.0258(13) 0.0262(13) 0.0285(14) 0.0003(11) -0.0009(10) -0.0038(11)
C48 0.0258(13) 0.0229(13) 0.0294(13) -0.0005(10) 0.0003(10) -0.0016(10)
C46 0.0242(13) 0.0257(14) 0.0320(14) 0.0030(11) -0.0028(10) 0.0015(11)
C44 0.0266(14) 0.0247(13) 0.0298(14) 0.0001(11) -0.0043(11) 0.0016(11)
C45 0.0252(13) 0.0244(13) 0.0296(14) 0.0011(11) -0.0054(10) -0.0004(10)
C49 0.0293(14) 0.0237(13) 0.0324(14) -0.0016(11) -0.0006(11) 0.0007(11)
C43 0.0246(13) 0.0270(14) 0.0317(14) 0.0030(11) -0.0009(11) 0.0015(11)
C18 0.0278(14) 0.0267(14) 0.0335(15) -0.0020(11) 0.0001(11) -0.0043(11)
C21 0.0254(14) 0.0300(14) 0.0312(14) 0.0015(11) -0.0015(11) -0.0039(11)
C35 0.0285(14) 0.0248(13) 0.0320(14) 0.0006(11) -0.0038(11) 0.0022(11)
C26 0.0258(14) 0.0305(14) 0.0331(15) 0.0044(11) -0.0039(11) 0.0007(11)
C16 0.0268(14) 0.0224(13) 0.0400(16) 0.0015(11) 0.0021(11) -0.0012(11)
C50 0.0288(14) 0.0263(14) 0.0315(14) 0.0021(11) -0.0002(11) -0.0001(11)
C38 0.0295(15) 0.0304(15) 0.0344(15) 0.0042(12) -0.0002(11) -0.0002(12)
F1 0.100(2) 0.189(4) 0.0561(16) -0.052(2) 0.0114(15) -0.031(2)
F2 0.143(3) 0.117(3) 0.0648(17) 0.0312(17) -0.0550(19) -0.051(2)
C30 0.0243(13) 0.0259(14) 0.0369(15) 0.0023(11) -0.0016(11) 0.0016(11)
C17 0.0346(15) 0.0236(14) 0.0394(16) -0.0051(12) 0.0024(12) -0.0030(12)
C2 0.0383(16) 0.0308(15) 0.0300(14) 0.0010(11) -0.0085(12) 0.0084(12)
C8 0.0294(15) 0.0293(15) 0.0439(17) 0.0082(12) -0.0021(12) 0.0054(12)
C36 0.0415(17) 0.0309(15) 0.0323(15) -0.0036(12) -0.0042(12) 0.0007(13)
C42 0.0318(15) 0.0293(14) 0.0334(15) 0.0005(12) 0.0004(11) 0.0000(12)
C13 0.0292(15) 0.0254(14) 0.0535(19) 0.0086(13) -0.0011(13) -0.0015(11)
C37 0.0436(17) 0.0380(16) 0.0275(14) 0.0002(12) 0.0004(12) 0.0029(13)
C19 0.0369(16) 0.0303(15) 0.0352(15) -0.0066(12) -0.0011(12) -0.0047(12)
C14 0.0293(15) 0.0246(14) 0.0503(18) 0.0049(13) 0.0039(13) -0.0028(11)
C27 0.0362(16) 0.0389(16) 0.0327(15) 0.0089(13) -0.0018(12) 0.0033(13)
C29 0.0365(16) 0.0246(14) 0.0447(17) 0.0030(12) -0.0009(13) 0.0017(12)
C28 0.0364(16) 0.0288(15) 0.0457(18) 0.0115(13) 0.0001(13) 0.0031(12)
C23 0.0415(17) 0.0407(17) 0.0294(15) 0.0028(12) -0.0096(12) 0.0026(14)
C32 0.0341(15) 0.0270(14) 0.0370(15) -0.0035(12) -0.0027(12) -0.0013(12)
C20 0.0394(17) 0.0388(16) 0.0269(14) -0.0038(12) -0.0048(12) -0.0058(13)
C41 0.0446(18) 0.0323(16) 0.0456(18) 0.0018(13) 0.0017(14) -0.0068(14)
C39 0.0485(19) 0.0415(18) 0.0336(16) 0.0070(13) 0.0044(13) -0.0032(15)
C33 0.0343(16) 0.0308(16) 0.0486(18) -0.0016(13) 0.0012(13) 0.0016(13)
C7 0.0400(17) 0.0352(16) 0.0391(17) -0.0024(13) -0.0052(13) 0.0023(13)
F3 0.145(3) 0.199(4) 0.085(2) 0.028(2) -0.021(2) -0.130(3)
C40 0.053(2) 0.0364(17) 0.0471(19) 0.0093(14) 0.0090(15) -0.0081(15)
C3 0.0419(18) 0.0437(18) 0.0367(16) 0.0049(14) -0.0003(13) 0.0079(14)
C12 0.0380(18) 0.0273(16) 0.073(2) 0.0107(15) -0.0104(16) -0.0002(13)
C9 0.050(2) 0.0400(18) 0.0457(19) 0.0083(15) -0.0065(15) 0.0076(15)
C24 0.050(2) 0.0481(19) 0.0283(15) 0.0034(13) -0.0009(13) 0.0066(15)
C4 0.057(2) 0.055(2) 0.0338(17) -0.0043(15) -0.0010(15) 0.0188(18)
C6 0.049(2) 0.0400(18) 0.054(2) -0.0072(15) -0.0104(16) 0.0001(15)
C34 0.048(2) 0.0382(18) 0.058(2) -0.0151(16) 0.0069(16) 0.0034(15)
C5 0.068(2) 0.0434(19) 0.0436(19) -0.0105(15) -0.0123(17) 0.0078(18)
C25 0.054(2) 0.052(2) 0.054(2) 0.0068(17) 0.0143(17) 0.0034(17)
C11 0.054(2) 0.0370(19) 0.080(3) 0.0232(18) -0.017(2) 0.0035(16)
C10 0.055(2) 0.051(2) 0.057(2) 0.0197(18) -0.0148(18) 0.0076(17)
C51 0.042(4) 0.035(4) 0.159(10) 0.021(5) 0.002(5) 0.004(3)
Cl3_1 0.109(6) 0.173(9) 0.060(3) -0.026(4) 0.011(3) -0.026(6)
Cl2_1 0.120(5) 0.092(4) 0.088(6) -0.027(3) -0.055(4) -0.003(3)
C52_1 0.066(17) 0.102(8) 0.108(11) -0.057(7) -0.032(12) 0.014(11)
Cl3_2 0.072(2) 0.072(3) 0.135(5) -0.0411(19) -0.0049(19) 0.0006(15)
Cl2_2 0.102(3) 0.144(6) 0.087(3) -0.034(4) -0.036(3) 0.017(3)
C52_2 0.066(17) 0.102(8) 0.108(11) -0.057(7) -0.032(12) 0.014(11)

loop_
_atom_type_symbol
_atom_type_description
_atom_type_scat_dispersion_real
_atom_type_scat_dispersion_imag
_atom_type_scat_source
C C 0.0181 0.0091 'International Tables Vol C Tables 4.2.6.8 and 6.1.1.4'
H H 0.0000 0.0000 'International Tables Vol C Tables 4.2.6.8 and 6.1.1.4'
Cl Cl 0.3639 0.7018 'International Tables Vol C Tables 4.2.6.8 and 6.1.1.4'
F F 0.0727 0.0534 'International Tables Vol C Tables 4.2.6.8 and 6.1.1.4'
N N 0.0311 0.0180 'International Tables Vol C Tables 4.2.6.8 and 6.1.1.4'
O O 0.0492 0.0322 'International Tables Vol C Tables 4.2.6.8 and 6.1.1.4'
P P 0.2955 0.4335 'International Tables Vol C Tables 4.2.6.8 and 6.1.1.4'

loop_
_exptl_crystal_face_index_h
_exptl_crystal_face_index_k
_exptl_crystal_face_index_l
_exptl_crystal_face_perp_dist
1 0 0 0.0886
0 0 1 0.0283
0 0 -1 0.0283
0 -1 0 0.1078
2 1 0 0.1183
-1 2 0 0.1369
-1 0 0 0.0531

loop_
_geom_angle_atom_site_label_1
_geom_angle_atom_site_label_2
_geom_angle_atom_site_label_3
_geom_angle
_geom_angle_site_symmetry_3
F6 P1 F4 87.61(16) .
F5 P1 F4 88.02(15) .
F5 P1 F6 90.49(19) .
F5 P1 F1 91.8(2) .
F5 P1 F2 178.2(2) .
F5 P1 F3 91.4(2) .
F1 P1 F4 177.62(19) .
F1 P1 F6 90.02(18) .
F2 P1 F4 90.29(19) .
F2 P1 F6 88.91(18) .
F2 P1 F1 89.9(2) .
F2 P1 F3 89.2(2) .
F3 P1 F4 91.0(2) .
F3 P1 F6 177.7(3) .
F3 P1 F1 91.3(2) .
C51 Cl1 C51 62.0(5) 3_766
C35 N31 C32 120.6(2) .
C30 N31 C35 121.0(2) .
C30 N31 C32 118.0(2) .
C21 N22 C26 120.6(2) .
C21 N22 C23 120.1(2) .
C26 N22 C23 119.2(2) .
C50 N1 C2 120.1(2) .
C50 N1 C8 121.0(3) .
C8 N1 C2 118.9(2) .
C45 C47 C48 124.3(2) .
C21 C47 C48 117.6(2) .
C21 C47 C45 118.1(2) .
C49 C48 C47 122.4(2) .
C49 C48 C18 119.0(3) .
C18 C48 C47 118.6(2) .
C45 C46 C26 120.8(3) .
C45 C46 C30 119.6(2) .
C26 C46 C30 119.5(2) .
C45 C44 C43 125.2(2) .
C35 C44 C45 117.3(2) .
C35 C44 C43 117.5(3) .
C47 C45 C44 127.1(2) .
C46 C45 C47 115.7(2) .
C46 C45 C44 117.1(2) .
C48 C49 C50 121.0(3) .
C38 C43 C44 119.6(3) .
C42 C43 C44 123.3(3) .
C42 C43 C38 117.0(3) .
C17 C18 C48 119.2(3) .
C17 C18 C19 121.4(3) .
C19 C18 C48 119.4(3) .
N22 C21 C47 120.5(3) .
N22 C21 C20 119.6(3) .
C47 C21 C20 119.8(3) .
N31 C35 C44 120.3(3) .
N31 C35 C36 119.8(2) .
C44 C35 C36 119.9(3) .
N22 C26 C46 117.9(2) .
C27 C26 N22 122.2(3) .
C27 C26 C46 119.8(3) .
C50 C16 C14 121.2(3) .
C17 C16 C50 119.2(3) .
C17 C16 C14 119.5(3) .
N1 C50 C49 120.4(3) .
N1 C50 C16 120.0(3) .
C49 C50 C16 119.6(3) .
C43 C38 C39 120.8(3) .
C37 C38 C43 119.3(3) .
C37 C38 C39 119.8(3) .
N31 C30 C46 118.4(2) .
N31 C30 C29 122.2(3) .
C29 C30 C46 119.4(3) .
C16 C17 C18 121.7(3) .
C7 C2 N1 118.2(3) .
C7 C2 C3 122.4(3) .
C3 C2 N1 119.4(3) .
N1 C8 C13 120.8(3) .
C9 C8 N1 119.9(3) .
C9 C8 C13 119.3(3) .
C37 C36 C35 120.8(3) .
C41 C42 C43 120.6(3) .
C8 C13 C14 121.4(3) .
C8 C13 C12 119.4(3) .
C12 C13 C14 119.3(3) .
C36 C37 C38 121.6(3) .
C20 C19 C18 121.8(3) .
O15 C14 C16 121.5(3) .
O15 C14 C13 122.9(3) .
C13 C14 C16 115.6(3) .
C28 C27 C26 119.3(3) .
C28 C29 C30 119.2(3) .
C29 C28 C27 122.8(3) .
N22 C23 C24 115.8(3) .
N31 C32 C33 113.2(2) .
C19 C20 C21 120.6(3) .
C40 C41 C42 121.9(3) .
C40 C39 C38 120.6(3) .
C34 C33 C32 112.4(3) .
C2 C7 C6 117.8(3) .
C39 C40 C41 118.9(3) .
C4 C3 C2 118.8(3) .
C11 C12 C13 120.7(3) .
C10 C9 C8 119.6(3) .
C25 C24 C23 117.0(3) .
C5 C4 C3 119.6(3) .
C7 C6 C5 120.7(4) .
C4 C5 C6 120.7(3) .
C12 C11 C10 119.4(3) .
C9 C10 C11 121.6(4) .
Cl1 C51 Cl1 118.0(5) 3_766
Cl3_1 C52_1 Cl2_1 96(3) .
Cl3_2 C52_2 Cl2_2 117(2) .

loop_
_geom_bond_atom_site_label_1
_geom_bond_atom_site_label_2
_geom_bond_distance
_geom_bond_site_symmetry_2
P1 F4 1.610(3) .
P1 F6 1.595(3) .
P1 F5 1.550(3) .
P1 F1 1.585(4) .
P1 F2 1.564(3) .
P1 F3 1.577(3) .
Cl1 C51 1.705(12) .
Cl1 C51 1.714(11) 3_766
O15 C14 1.247(4) .
N31 C35 1.384(4) .
N31 C30 1.379(4) .
N31 C32 1.477(4) .
N22 C21 1.372(4) .
N22 C26 1.393(4) .
N22 C23 1.479(4) .
N1 C50 1.369(4) .
N1 C2 1.453(4) .
N1 C8 1.395(4) .
C47 C48 1.457(4) .
C47 C45 1.438(4) .
C47 C21 1.407(4) .
C48 C49 1.375(4) .
C48 C18 1.430(4) .
C46 C45 1.419(4) .
C46 C26 1.421(4) .
C46 C30 1.429(4) .
C44 C45 1.447(4) .
C44 C43 1.466(4) .
C44 C35 1.416(4) .
C49 C50 1.396(4) .
C43 C38 1.418(4) .
C43 C42 1.405(4) .
C18 C17 1.390(4) .
C18 C19 1.406(4) .
C21 C20 1.431(4) .
C35 C36 1.429(4) .
C26 C27 1.393(4) .
C16 C50 1.419(4) .
C16 C17 1.364(4) .
C16 C14 1.464(4) .
C38 C37 1.415(4) .
C38 C39 1.425(4) .
C30 C29 1.404(4) .
C2 C7 1.379(5) .
C2 C3 1.406(5) .
C8 C13 1.403(5) .
C8 C9 1.388(5) .
C36 C37 1.358(4) .
C42 C41 1.394(4) .
C13 C14 1.431(5) .
C13 C12 1.409(4) .
C19 C20 1.346(4) .
C27 C28 1.386(5) .
C29 C28 1.382(5) .
C23 C24 1.555(5) .
C32 C33 1.529(4) .
C41 C40 1.393(5) .
C39 C40 1.361(5) .
C33 C34 1.512(4) .
C7 C6 1.391(5) .
C3 C4 1.391(5) .
C12 C11 1.349(6) .
C9 C10 1.369(5) .
C24 C25 1.513(5) .
C4 C5 1.380(6) .
C6 C5 1.401(6) .
C11 C10 1.393(6) .
Cl3_1 C52_1 1.81(7) .
Cl2_1 C52_1 1.85(6) .
Cl3_2 C52_2 1.76(5) .
Cl2_2 C52_2 1.76(5) .

loop_
_exptl_oxdiff_crystal_face_indexfrac_h
_exptl_oxdiff_crystal_face_indexfrac_k
_exptl_oxdiff_crystal_face_indexfrac_l
_exptl_oxdiff_crystal_face_x
_exptl_oxdiff_crystal_face_y
_exptl_oxdiff_crystal_face_z
0.9989 0.0002 0.0030 0.0074 -0.0285 -0.1284
-0.0004 0.0004 0.9988 -0.0508 -0.0219 0.0029
0.0004 -0.0004 -0.9988 0.0508 0.0219 -0.0029
-0.0000 -0.9991 0.0016 -0.0471 0.1061 -0.0262
1.9979 0.9995 0.0045 0.0619 -0.1631 -0.2306
-0.9989 1.9981 -0.0061 0.0868 -0.1837 0.1809
-0.9989 -0.0002 -0.0030 -0.0074 0.0285 0.1284
